data_1552485
loop_
_publ_author_name
'Wang, Guotong'
'Cui, Pengcheng'
'Bai, Hongjin'
'Wei, Sanyue'
'Li, Shengkun'

_publ_section_title
;
 Late-Stage C-H Functionalization of Nicotinamides for the Expedient
 Discovery of Novel Antifungal Leads.
;
_journal_issue 43
_journal_name_full 'Journal of agricultural and food chemistry'
_journal_page_first 11901
_journal_page_last 11910
_journal_paper_doi 10.1021/acs.jafc.9b05349
_journal_volume 67
_journal_year 2019
_chemical_formula_moiety 'C20 H23 N3 O3'
_chemical_formula_sum 'C20 H23 N3 O3'
_chemical_formula_weight 353.41
_space_group_crystal_system monoclinic
_space_group_IT_number 15
_space_group_name_Hall '-I 2ya'
_space_group_name_H-M_alt 'I 1 2/a 1'
_symmetry_space_group_name_Hall '-I 2ya'
_symmetry_space_group_name_H-M 'I 1 2/a 1'
_atom_sites_solution_hydrogens geom
_atom_sites_solution_primary dual
_audit_creation_date 2019-05-28
_audit_creation_method
;
Olex2 1.2
(compiled 2018.05.29 svn.r3508 for OlexSys, GUI svn.r5506)
;
_cell_angle_alpha 90
_cell_angle_beta 93.136(6)
_cell_angle_gamma 90
_cell_formula_units_Z 8
_cell_length_a 14.0408(10)
_cell_length_b 15.4293(13)
_cell_length_c 16.5882(13)
_cell_measurement_reflns_used 2579
_cell_measurement_temperature 100.00(10)
_cell_measurement_theta_max 28.6610
_cell_measurement_theta_min 3.0730
_cell_volume 3588.3(5)
_computing_cell_refinement 'CrysAlisPro 1.171.38.43f (Rigaku OD, 2015)'
_computing_data_collection 'CrysAlisPro 1.171.38.43f (Rigaku OD, 2015)'
_computing_data_reduction 'CrysAlisPro 1.171.38.43f (Rigaku OD, 2015)'
_computing_molecular_graphics 'Olex2 (Dolomanov et al., 2009)'
_computing_publication_material 'Olex2 (Dolomanov et al., 2009)'
_computing_structure_refinement 'ShelXL (Sheldrick, 2015)'
_computing_structure_solution 'ShelXT (Sheldrick, 2015)'
_diffrn_ambient_environment N~2~
_diffrn_ambient_temperature 100.00(10)
_diffrn_detector 'CCD plate'
_diffrn_detector_area_resol_mean 5.2684
_diffrn_detector_type AtlasS2
_diffrn_measured_fraction_theta_full 0.999
_diffrn_measured_fraction_theta_max 0.999
_diffrn_measurement_details
;
List of Runs (angles in degrees, time in seconds):

  # Type    Start    End  Width  t~exp~   \w     \q     \k     \f   Frames
--------------------------------------------------------------------------
  1  \w    -84.00  20.00   1.00    5.00    --  -11.59 -77.00-180.00  104
  2  \w    -45.00  -9.00   1.00    5.00    --  -11.59 107.00  47.00   36
  3  \w     43.00  99.00   1.00    5.00    --   11.74-178.00  60.00   56
;
_diffrn_measurement_device 'four-circle diffractometer'
_diffrn_measurement_device_type 'SuperNova, Dual, Cu at zero, AtlasS2'
_diffrn_measurement_method '\w scans'
_diffrn_orient_matrix_type 'CrysAlisPro convention (1999,Acta A55,543-557)'
_diffrn_orient_matrix_UB_11 0.0079439500
_diffrn_orient_matrix_UB_12 -0.0050307500
_diffrn_orient_matrix_UB_13 -0.0417082500
_diffrn_orient_matrix_UB_21 0.0263578000
_diffrn_orient_matrix_UB_22 0.0392703000
_diffrn_orient_matrix_UB_23 0.0009441000
_diffrn_orient_matrix_UB_31 0.0423545500
_diffrn_orient_matrix_UB_32 -0.0234132500
_diffrn_orient_matrix_UB_33 0.0099425500
_diffrn_radiation_monochromator mirror
_diffrn_radiation_probe x-ray
_diffrn_radiation_type MoK\a
_diffrn_radiation_wavelength 0.71073
_diffrn_reflns_av_R_equivalents 0.0271
_diffrn_reflns_av_unetI/netI 0.0389
_diffrn_reflns_Laue_measured_fraction_full 0.999
_diffrn_reflns_Laue_measured_fraction_max 0.999
_diffrn_reflns_limit_h_max 16
_diffrn_reflns_limit_h_min -15
_diffrn_reflns_limit_k_max 17
_diffrn_reflns_limit_k_min -18
_diffrn_reflns_limit_l_max 14
_diffrn_reflns_limit_l_min -19
_diffrn_reflns_number 7705
_diffrn_reflns_point_group_measured_fraction_full 0.999
_diffrn_reflns_point_group_measured_fraction_max 0.999
_diffrn_reflns_theta_full 24.990
_diffrn_reflns_theta_max 24.990
_diffrn_reflns_theta_min 2.459
_diffrn_source 'micro-focus sealed X-ray tube'
_diffrn_source_type 'SuperNova (Mo) X-ray Source'
_exptl_absorpt_coefficient_mu 0.089
_exptl_absorpt_correction_T_max 1.00000
_exptl_absorpt_correction_T_min 0.67053
_exptl_absorpt_correction_type multi-scan
_exptl_absorpt_process_details
;
CrysAlisPro 1.171.38.43f (Rigaku Oxford Diffraction, 2015)
Empirical absorption correction using spherical harmonics,
 implemented in SCALE3 ABSPACK scaling algorithm.
;
_exptl_crystal_colour colourless
_exptl_crystal_colour_primary colourless
_exptl_crystal_density_diffrn 1.308
_exptl_crystal_description block
_exptl_crystal_F_000 1504
_exptl_crystal_size_max 0.13
_exptl_crystal_size_mid 0.12
_exptl_crystal_size_min 0.11
_refine_diff_density_max 0.237
_refine_diff_density_min -0.185
_refine_diff_density_rms 0.041
_refine_ls_extinction_coef 0.0007(2)
_refine_ls_extinction_expression Fc^*^=kFc[1+0.001xFc^2^\l^3^/sin(2\q)]^-1/4^
_refine_ls_extinction_method 'SHELXL-2018/3 (Sheldrick 2018)'
_refine_ls_goodness_of_fit_ref 1.040
_refine_ls_hydrogen_treatment constr
_refine_ls_matrix_type full
_refine_ls_number_parameters 238
_refine_ls_number_reflns 3164
_refine_ls_number_restraints 0
_refine_ls_restrained_S_all 1.040
_refine_ls_R_factor_all 0.0625
_refine_ls_R_factor_gt 0.0458
_refine_ls_shift/su_max 0.000
_refine_ls_shift/su_mean 0.000
_refine_ls_structure_factor_coef Fsqd
_refine_ls_weighting_details 'w=1/[\s^2^(Fo^2^)+(0.0476P)^2^+2.3446P] where P=(Fo^2^+2Fc^2^)/3'
_refine_ls_weighting_scheme calc
_refine_ls_wR_factor_gt 0.1062
_refine_ls_wR_factor_ref 0.1168
_reflns_Friedel_coverage 0.000
_reflns_number_gt 2515
_reflns_number_total 3164
_reflns_threshold_expression 'I > 2\s(I)'
_cod_data_source_file jf9b05349_si_004.cif
_cod_data_source_block b35-4
_cod_depositor_comments 'Adding full bibliography for 1552483--1552486.cif.'
_cod_database_code 1552485
_shelx_shelxl_version_number 2018/3
_shelx_space_group_comment
;
The symmetry employed for this shelxl refinement is uniquely defined
by the following loop, which should always be used as a source of
symmetry information in preference to the above space-group names.
They are only intended as comments.
;
_reflns_odcompleteness_completeness 99.92
_reflns_odcompleteness_iscentric 1
_reflns_odcompleteness_theta 26.32
_olex2_refinement_description
;
1. Fixed Uiso
 At 1.2 times of:
  All C(H) groups, All C(H,H) groups, All N(H) groups
 At 1.5 times of:
  All C(H,H,H) groups
2.a Secondary CH2 refined with riding coordinates:
 C18(H18A,H18B), C17(H17A,H17B), C19(H19A,H19B), C14(H14A,H14B), C15(H15A,H15B)
2.b Aromatic/amide H refined with riding coordinates:
 N2(H2), C8(H8), C4(H4), C11(H11), C3(H3), C10(H10), C9(H9)
2.c Idealised Me refined as rotating group:
 C16(H16A,H16B,H16C), C20(H20A,H20B,H20C)
;
_olex2_date_sample_data_collection 2019-05-27
_olex2_submission_special_instructions 'No special instructions were received'
_oxdiff_exptl_absorpt_empirical_details
;
Empirical correction (ABSPACK) includes:
- Absorption correction using spherical harmonics
- Frame scaling
;
_oxdiff_exptl_absorpt_empirical_full_max 1.458
_oxdiff_exptl_absorpt_empirical_full_min 0.724

loop_
_space_group_symop_operation_xyz
'x, y, z'
'-x+1/2, y, -z'
'x+1/2, y+1/2, z+1/2'
'-x+1, y+1/2, -z+1/2'
'-x, -y, -z'
'x-1/2, -y, z'
'-x+1/2, -y+1/2, -z+1/2'
'x, -y+1/2, z+1/2'

loop_
_atom_site_label
_atom_site_type_symbol
_atom_site_fract_x
_atom_site_fract_y
_atom_site_fract_z
_atom_site_U_iso_or_equiv
_atom_site_adp_type
_atom_site_occupancy
_atom_site_site_symmetry_order
_atom_site_calc_flag
_atom_site_refinement_flags_posn
O1 O 0.39107(9) 0.39625(8) 0.40120(7) 0.0330(3) Uani 1 1 d .
O2 O 0.36463(9) 0.66374(8) 0.37864(7) 0.0309(3) Uani 1 1 d .
O3 O 0.49812(10) 0.42120(9) 0.10321(8) 0.0447(4) Uani 1 1 d .
N2 N 0.37793(10) 0.53933(9) 0.30687(8) 0.0230(4) Uani 1 1 d .
H2 H 0.386867 0.484283 0.310391 0.028 Uiso 1 1 calc R
N1 N 0.38084(10) 0.40765(10) 0.53874(9) 0.0277(4) Uani 1 1 d .
N3 N 0.46504(11) 0.40211(10) 0.23319(9) 0.0323(4) Uani 1 1 d .
C6 C 0.37275(11) 0.58471(11) 0.37728(10) 0.0228(4) Uani 1 1 d .
C12 C 0.41044(11) 0.53418(12) 0.16307(10) 0.0237(4) Uani 1 1 d .
C7 C 0.36973(11) 0.57595(11) 0.22885(10) 0.0223(4) Uani 1 1 d .
C2 C 0.37590(11) 0.53596(12) 0.45543(10) 0.0229(4) Uani 1 1 d .
C13 C 0.45878(12) 0.44995(12) 0.17122(11) 0.0259(4) Uani 1 1 d .
C8 C 0.31886(12) 0.65229(12) 0.21358(11) 0.0280(4) Uani 1 1 d .
H8 H 0.290124 0.679864 0.255784 0.034 Uiso 1 1 calc R
C1 C 0.38238(11) 0.44599(12) 0.46741(10) 0.0253(4) Uani 1 1 d .
C5 C 0.37470(12) 0.45766(14) 0.60502(11) 0.0291(5) Uani 1 1 d .
C4 C 0.37006(12) 0.54626(14) 0.59986(11) 0.0311(5) Uani 1 1 d .
H4 H 0.367073 0.579734 0.646273 0.037 Uiso 1 1 calc R
C11 C 0.40057(12) 0.57186(13) 0.08656(11) 0.0283(4) Uani 1 1 d .
H11 H 0.427338 0.544439 0.043290 0.034 Uiso 1 1 calc R
C3 C 0.36988(12) 0.58515(13) 0.52496(11) 0.0282(4) Uani 1 1 d .
H3 H 0.365667 0.645170 0.521034 0.034 Uiso 1 1 calc R
C10 C 0.35224(13) 0.64850(13) 0.07365(11) 0.0313(5) Uani 1 1 d .
H10 H 0.348002 0.673491 0.022562 0.038 Uiso 1 1 calc R
C18 C 0.33220(12) 0.24839(13) 0.39519(11) 0.0307(5) Uani 1 1 d .
H18A H 0.305666 0.258692 0.340813 0.037 Uiso 1 1 calc R
H18B H 0.283635 0.262471 0.432471 0.037 Uiso 1 1 calc R
C9 C 0.31017(13) 0.68790(13) 0.13712(11) 0.0300(4) Uani 1 1 d .
H9 H 0.275671 0.738817 0.128476 0.036 Uiso 1 1 calc R
C17 C 0.41660(13) 0.30590(12) 0.41140(12) 0.0312(5) Uani 1 1 d .
H17A H 0.442456 0.296451 0.466118 0.037 Uiso 1 1 calc R
H17B H 0.465651 0.291201 0.374757 0.037 Uiso 1 1 calc R
C19 C 0.35895(14) 0.15310(13) 0.40433(12) 0.0334(5) Uani 1 1 d .
H19A H 0.407983 0.139622 0.367296 0.040 Uiso 1 1 calc R
H19B H 0.385644 0.143311 0.458739 0.040 Uiso 1 1 calc R
C16 C 0.37329(15) 0.41089(15) 0.68388(12) 0.0400(5) Uani 1 1 d .
H16A H 0.316384 0.376517 0.684923 0.060 Uiso 1 1 calc GR
H16B H 0.374433 0.452230 0.727169 0.060 Uiso 1 1 calc GR
H16C H 0.428166 0.373888 0.690171 0.060 Uiso 1 1 calc GR
C14 C 0.51583(16) 0.32329(14) 0.21065(12) 0.0429(6) Uani 1 1 d .
H14A H 0.475973 0.272505 0.216103 0.052 Uiso 1 1 calc R
H14B H 0.573912 0.315950 0.244368 0.052 Uiso 1 1 calc R
C20 C 0.27598(15) 0.09250(15) 0.38826(13) 0.0458(6) Uani 1 1 d .
H20A H 0.249308 0.101507 0.334387 0.069 Uiso 1 1 calc GR
H20B H 0.228228 0.103700 0.426199 0.069 Uiso 1 1 calc GR
H20C H 0.297516 0.033650 0.393957 0.069 Uiso 1 1 calc GR
C15 C 0.53830(18) 0.33702(15) 0.12368(13) 0.0511(6) Uani 1 1 d .
H15A H 0.606652 0.336677 0.117770 0.061 Uiso 1 1 calc R
H15B H 0.509242 0.292212 0.089489 0.061 Uiso 1 1 calc R

loop_
_atom_site_aniso_label
_atom_site_aniso_U_11
_atom_site_aniso_U_22
_atom_site_aniso_U_33
_atom_site_aniso_U_23
_atom_site_aniso_U_13
_atom_site_aniso_U_12
O1 0.0511(8) 0.0215(7) 0.0267(7) 0.0021(6) 0.0031(6) 0.0052(6)
O2 0.0442(8) 0.0204(7) 0.0275(7) -0.0019(6) -0.0028(6) 0.0029(6)
O3 0.0631(10) 0.0458(9) 0.0259(8) 0.0004(7) 0.0075(6) 0.0264(8)
N2 0.0299(8) 0.0166(8) 0.0223(8) 0.0006(6) -0.0001(6) 0.0027(7)
N1 0.0254(8) 0.0313(9) 0.0261(9) 0.0051(7) -0.0013(6) -0.0035(7)
N3 0.0443(9) 0.0254(9) 0.0268(9) -0.0034(7) -0.0017(7) 0.0088(8)
C6 0.0207(9) 0.0204(10) 0.0270(10) -0.0006(8) -0.0013(7) 0.0008(8)
C12 0.0227(9) 0.0232(10) 0.0248(10) -0.0010(8) -0.0034(7) -0.0022(8)
C7 0.0239(9) 0.0203(9) 0.0225(10) -0.0001(8) -0.0018(7) -0.0035(8)
C2 0.0192(8) 0.0246(10) 0.0246(10) 0.0001(8) -0.0007(7) -0.0008(8)
C13 0.0255(9) 0.0283(11) 0.0236(10) -0.0051(9) -0.0030(7) 0.0015(8)
C8 0.0335(10) 0.0238(10) 0.0265(10) -0.0027(8) -0.0005(8) 0.0031(8)
C1 0.0232(9) 0.0290(11) 0.0235(10) 0.0000(9) -0.0011(7) -0.0004(8)
C5 0.0197(9) 0.0427(13) 0.0245(10) 0.0037(9) -0.0027(7) -0.0071(9)
C4 0.0284(10) 0.0414(13) 0.0234(10) -0.0044(9) -0.0013(7) -0.0024(9)
C11 0.0287(9) 0.0326(11) 0.0235(10) -0.0027(9) -0.0002(7) -0.0002(9)
C3 0.0271(9) 0.0280(11) 0.0287(11) -0.0028(9) -0.0045(7) 0.0011(8)
C10 0.0339(10) 0.0350(12) 0.0247(10) 0.0062(9) -0.0024(8) -0.0015(9)
C18 0.0307(10) 0.0331(12) 0.0285(11) -0.0009(9) 0.0043(8) 0.0039(9)
C9 0.0361(10) 0.0239(10) 0.0292(11) 0.0033(8) -0.0040(8) 0.0038(8)
C17 0.0381(11) 0.0234(10) 0.0321(11) 0.0040(9) 0.0034(8) 0.0028(9)
C19 0.0377(10) 0.0299(11) 0.0322(11) 0.0002(9) -0.0007(8) -0.0036(9)
C16 0.0399(11) 0.0501(14) 0.0297(11) 0.0059(10) -0.0009(8) -0.0107(10)
C14 0.0621(14) 0.0328(12) 0.0334(12) -0.0060(10) -0.0015(10) 0.0162(11)
C20 0.0507(13) 0.0439(14) 0.0427(13) -0.0043(11) 0.0025(10) -0.0134(11)
C15 0.0703(15) 0.0478(15) 0.0346(12) -0.0046(11) -0.0027(10) 0.0335(13)

loop_
_atom_type_symbol
_atom_type_description
_atom_type_scat_dispersion_real
_atom_type_scat_dispersion_imag
_atom_type_scat_source
C C 0.0033 0.0016 'International Tables Vol C Tables 4.2.6.8 and 6.1.1.4'
H H 0.0000 0.0000 'International Tables Vol C Tables 4.2.6.8 and 6.1.1.4'
N N 0.0061 0.0033 'International Tables Vol C Tables 4.2.6.8 and 6.1.1.4'
O O 0.0106 0.0060 'International Tables Vol C Tables 4.2.6.8 and 6.1.1.4'

loop_
_geom_angle_atom_site_label_1
_geom_angle_atom_site_label_2
_geom_angle_atom_site_label_3
_geom_angle
C1 O1 C17 119.02(14)
C13 O3 C15 105.60(15)
C6 N2 H2 117.5
C6 N2 C7 124.96(15)
C7 N2 H2 117.5
C1 N1 C5 118.52(17)
C13 N3 C14 106.83(15)
O2 C6 N2 122.34(16)
O2 C6 C2 118.84(16)
N2 C6 C2 118.81(15)
C7 C12 C13 122.42(16)
C11 C12 C7 119.17(16)
C11 C12 C13 118.33(16)
N2 C7 C12 120.59(16)
C8 C7 N2 121.36(15)
C8 C7 C12 118.01(16)
C1 C2 C6 128.14(16)
C3 C2 C6 116.41(16)
C3 C2 C1 115.44(16)
O3 C13 C12 114.80(16)
N3 C13 O3 118.13(17)
N3 C13 C12 127.04(16)
C7 C8 H8 119.3
C9 C8 C7 121.45(17)
C9 C8 H8 119.3
O1 C1 C2 117.03(15)
N1 C1 O1 118.65(17)
N1 C1 C2 124.32(17)
N1 C5 C4 121.60(17)
N1 C5 C16 116.18(18)
C4 C5 C16 122.21(18)
C5 C4 H4 120.4
C5 C4 C3 119.19(18)
C3 C4 H4 120.4
C12 C11 H11 119.2
C10 C11 C12 121.57(17)
C10 C11 H11 119.2
C2 C3 H3 119.5
C4 C3 C2 120.90(19)
C4 C3 H3 119.5
C11 C10 H10 120.3
C11 C10 C9 119.32(17)
C9 C10 H10 120.3
H18A C18 H18B 108.0
C17 C18 H18A 109.3
C17 C18 H18B 109.3
C17 C18 C19 111.52(15)
C19 C18 H18A 109.3
C19 C18 H18B 109.3
C8 C9 H9 119.8
C10 C9 C8 120.43(18)
C10 C9 H9 119.8
O1 C17 C18 111.25(15)
O1 C17 H17A 109.4
O1 C17 H17B 109.4
C18 C17 H17A 109.4
C18 C17 H17B 109.4
H17A C17 H17B 108.0
C18 C19 H19A 108.9
C18 C19 H19B 108.9
H19A C19 H19B 107.7
C20 C19 C18 113.43(17)
C20 C19 H19A 108.9
C20 C19 H19B 108.9
C5 C16 H16A 109.5
C5 C16 H16B 109.5
C5 C16 H16C 109.5
H16A C16 H16B 109.5
H16A C16 H16C 109.5
H16B C16 H16C 109.5
N3 C14 H14A 110.8
N3 C14 H14B 110.8
N3 C14 C15 104.90(16)
H14A C14 H14B 108.8
C15 C14 H14A 110.8
C15 C14 H14B 110.8
C19 C20 H20A 109.5
C19 C20 H20B 109.5
C19 C20 H20C 109.5
H20A C20 H20B 109.5
H20A C20 H20C 109.5
H20B C20 H20C 109.5
O3 C15 C14 104.53(16)
O3 C15 H15A 110.8
O3 C15 H15B 110.8
C14 C15 H15A 110.8
C14 C15 H15B 110.8
H15A C15 H15B 108.9

loop_
_geom_bond_atom_site_label_1
_geom_bond_atom_site_label_2
_geom_bond_distance
O1 C1 1.351(2)
O1 C17 1.447(2)
O2 C6 1.225(2)
O3 C13 1.358(2)
O3 C15 1.449(2)
N2 H2 0.8600
N2 C6 1.367(2)
N2 C7 1.411(2)
N1 C1 1.324(2)
N1 C5 1.350(2)
N3 C13 1.265(2)
N3 C14 1.469(2)
C6 C2 1.497(2)
C12 C7 1.415(2)
C12 C13 1.469(3)
C12 C11 1.396(2)
C7 C8 1.394(3)
C2 C1 1.405(3)
C2 C3 1.387(2)
C8 H8 0.9300
C8 C9 1.381(3)
C5 C4 1.371(3)
C5 C16 1.495(3)
C4 H4 0.9300
C4 C3 1.380(3)
C11 H11 0.9300
C11 C10 1.374(3)
C3 H3 0.9300
C10 H10 0.9300
C10 C9 1.377(3)
C18 H18A 0.9700
C18 H18B 0.9700
C18 C17 1.493(3)
C18 C19 1.523(3)
C9 H9 0.9300
C17 H17A 0.9700
C17 H17B 0.9700
C19 H19A 0.9700
C19 H19B 0.9700
C19 C20 1.506(3)
C16 H16A 0.9600
C16 H16B 0.9600
C16 H16C 0.9600
C14 H14A 0.9700
C14 H14B 0.9700
C14 C15 1.508(3)
C20 H20A 0.9600
C20 H20B 0.9600
C20 H20C 0.9600
C15 H15A 0.9700
C15 H15B 0.9700
